data_4306451
loop_
_publ_author_name
'Minghuey Shieh'
'Chia-Yeh Miu'
'Chang-Ju Lee'
'Wei-Cheng Chen'
'Yen-Yi Chu'
'Hui-Lung Chen'

_publ_contact_author_address
;Department of Chemistry
National Taiwan Normal University,
Taipei 116, Taiwan, Republic of China
;
_publ_contact_author_email mshieh@ntnu.edu.tw
_publ_contact_author_name 'Minghuey Shieh'
_publ_section_title
;
Construction of Copper Halide-Triiron Selenide Carbonyl Complexes:
Synthetic, Electrochemical, and Theoretical Studies
;
_journal_name_full 'Inorganic Chemistry'
_journal_page_first 11018
_journal_page_last 11031
_journal_paper_doi 10.1021/ic8012552
_journal_volume 47
_journal_year 2008
_chemical_formula_moiety 'C25 H40 Br1 Cu1 Fe3 N2 O9 Se1'
_chemical_formula_sum 'C25 H40 Br Cu Fe3 N2 O9 Se'
_chemical_formula_weight 902.55
_chemical_name_systematic
;
 ?
;
_space_group_IT_number 14
_symmetry_cell_setting monoclinic
_symmetry_space_group_name_Hall '-P 2yab'
_symmetry_space_group_name_H-M 'P 1 21/a 1'
_atom_sites_solution_hydrogens geom
_atom_sites_solution_primary direct
_atom_sites_solution_secondary difmap
_audit_creation_method SHELXL-97
_cell_angle_alpha 90.00
_cell_angle_beta 113.16
_cell_angle_gamma 90.00
_cell_formula_units_Z 4
_cell_length_a 18.72660(20)
_cell_length_b 10.05860(10)
_cell_length_c 19.96300(29)
_cell_measurement_reflns_used 26381
_cell_measurement_temperature 200(2)
_cell_measurement_theta_max 25.028
_cell_measurement_theta_min 2.037
_cell_volume 3457.26(7)
_computing_cell_refinement 'HKL Scalepack (Otwinowski & Minor 1997)'
_computing_data_collection 'Collect (Nonius BV, 1997-2000)'
_computing_data_reduction 'HKL Denzo and Scalepack'
_computing_molecular_graphics 'Ortep-3 for Windows (Farrugia, 1997)'
_computing_publication_material 'WinGX publication routines (Farrugia, 1999)'
_computing_structure_refinement 'SHELXL-97 (Sheldrick, 1997)'
_computing_structure_solution 'SHELXS-97 (Sheldrick, 1997)'
_diffrn_ambient_temperature 200(2)
_diffrn_measured_fraction_theta_full 0.998
_diffrn_measured_fraction_theta_max 0.998
_diffrn_measurement_device_type KappaCCD
_diffrn_measurement_method 'CCD rotation images, thick slices'
_diffrn_radiation_monochromator graphite
_diffrn_radiation_source 'fine-focus sealed tube'
_diffrn_radiation_type MoK\a
_diffrn_radiation_wavelength 0.71073
_diffrn_reflns_av_R_equivalents 0.0626
_diffrn_reflns_av_sigmaI/netI 0.0371
_diffrn_reflns_limit_h_max 20
_diffrn_reflns_limit_h_min -22
_diffrn_reflns_limit_k_max 11
_diffrn_reflns_limit_k_min -11
_diffrn_reflns_limit_l_max 23
_diffrn_reflns_limit_l_min -23
_diffrn_reflns_number 34793
_diffrn_reflns_theta_full 25.04
_diffrn_reflns_theta_max 25.04
_diffrn_reflns_theta_min 2.18
_exptl_absorpt_coefficient_mu 4.096
_exptl_absorpt_correction_T_max 0.3698
_exptl_absorpt_correction_T_min 0.2845
_exptl_absorpt_correction_type multi-scan
_exptl_absorpt_process_details
;
 ?
;
_exptl_crystal_colour black
_exptl_crystal_density_diffrn 1.734
_exptl_crystal_density_method 'not measured'
_exptl_crystal_description prism
_exptl_crystal_F_000 1808
_exptl_crystal_size_max 0.35
_exptl_crystal_size_mid 0.3
_exptl_crystal_size_min 0.18
_refine_diff_density_max 0.770
_refine_diff_density_min -2.279
_refine_diff_density_rms 0.487
_refine_ls_extinction_method none
_refine_ls_goodness_of_fit_ref 1.106
_refine_ls_matrix_type full
_refine_ls_number_parameters 379
_refine_ls_number_reflns 6092
_refine_ls_number_restraints 0
_refine_ls_restrained_S_all 1.106
_refine_ls_R_factor_all 0.0550
_refine_ls_R_factor_gt 0.0362
_refine_ls_shift/su_max 0.001
_refine_ls_shift/su_mean 0.000
_refine_ls_structure_factor_coef Fsqd
_refine_ls_weighting_details 'calc w=1/[\s^2^(Fo^2^)+(0.0850P)^2^+0.0000P] where P=(Fo^2^+2Fc^2^)/3'
_refine_ls_weighting_scheme calc
_refine_ls_wR_factor_gt 0.0979
_refine_ls_wR_factor_ref 0.1275
_reflns_number_gt 5061
_reflns_number_total 6092
_reflns_threshold_expression >2sigma(I)
_cod_data_source_file ic8012552_si_002_3.cif
_cod_data_source_block 1b
_cod_original_cell_volume 3457.44(7)
_cod_original_sg_symbol_H-M 'P 21/a'
_cod_database_code 4306451

loop_
_symmetry_equiv_pos_as_xyz
'x, y, z'
'-x+1/2, y+1/2, -z'
'-x, -y, -z'
'x-1/2, -y-1/2, z'

loop_
_atom_site_label
_atom_site_type_symbol
_atom_site_fract_x
_atom_site_fract_y
_atom_site_fract_z
_atom_site_U_iso_or_equiv
_atom_site_adp_type
_atom_site_occupancy
_atom_site_symmetry_multiplicity
_atom_site_calc_flag
_atom_site_refinement_flags
_atom_site_disorder_assembly
_atom_site_disorder_group
Br1 Br 0.15595(3) 0.81014(5) 0.03653(2) 0.04967(16) Uani 1 1 d . . .
Se1 Se 0.25653(2) 0.68693(4) 0.35985(2) 0.03167(14) Uani 1 1 d . . .
Cu1 Cu 0.21266(3) 0.76872(6) 0.15905(3) 0.04378(18) Uani 1 1 d . . .
Fe1 Fe 0.24854(3) 0.58694(6) 0.25217(3) 0.02796(17) Uani 1 1 d . . .
Fe2 Fe 0.27923(3) 0.84503(6) 0.28714(3) 0.03132(17) Uani 1 1 d . . .
Fe3 Fe 0.37798(3) 0.65985(6) 0.35777(3) 0.03138(17) Uani 1 1 d . . .
O1 O 0.3200(2) 0.5365(4) 0.14803(19) 0.0533(9) Uani 1 1 d . . .
O2 O 0.25887(18) 0.3078(3) 0.2928(2) 0.0464(8) Uani 1 1 d . . .
O3 O 0.08082(18) 0.5783(3) 0.16617(18) 0.0480(8) Uani 1 1 d . . .
O4 O 0.1267(2) 0.9725(4) 0.2184(2) 0.0605(10) Uani 1 1 d . . .
O5 O 0.3355(2) 1.0563(4) 0.3956(2) 0.0691(11) Uani 1 1 d . . .
O6 O 0.3771(2) 0.9064(4) 0.2073(2) 0.0623(10) Uani 1 1 d . . .
O7 O 0.4859(2) 0.8476(4) 0.45978(19) 0.0531(9) Uani 1 1 d . . .
O8 O 0.4744(2) 0.6216(5) 0.27406(19) 0.0637(10) Uani 1 1 d . . .
O9 O 0.4195(2) 0.4215(4) 0.4488(2) 0.0586(9) Uani 1 1 d . . .
N1 N 0.11845(19) 0.2522(3) 0.02692(18) 0.0319(8) Uani 1 1 d . . .
N2 N 0.0857(2) 0.3106(4) 0.37243(19) 0.0350(8) Uani 1 1 d . . .
C1 C 0.2924(2) 0.5645(4) 0.1882(2) 0.0360(10) Uani 1 1 d . . .
C2 C 0.2559(2) 0.4191(4) 0.2788(2) 0.0316(9) Uani 1 1 d . . .
C3 C 0.1465(3) 0.5882(4) 0.1985(2) 0.0330(9) Uani 1 1 d . . .
C4 C 0.1860(3) 0.9187(4) 0.2417(3) 0.0411(11) Uani 1 1 d . . .
C5 C 0.3146(3) 0.9735(5) 0.3533(3) 0.0449(11) Uani 1 1 d . . .
C6 C 0.3372(3) 0.8793(5) 0.2372(2) 0.0420(11) Uani 1 1 d . . .
C7 C 0.4424(3) 0.7741(5) 0.4205(2) 0.0403(10) Uani 1 1 d . . .
C8 C 0.4347(3) 0.6381(5) 0.3054(3) 0.0440(11) Uani 1 1 d . . .
C9 C 0.4039(2) 0.5142(5) 0.4126(2) 0.0397(10) Uani 1 1 d . . .
C10 C 0.1997(3) 0.2832(5) 0.0792(3) 0.0434(11) Uani 1 1 d . . .
H10A H 0.2280 0.3226 0.0532 0.052 Uiso 1 1 d R . .
H10B H 0.1974 0.3446 0.1151 0.052 Uiso 1 1 d R . .
C11 C 0.2476(3) 0.1650(5) 0.1198(3) 0.0567(14) Uani 1 1 d . . .
H11A H 0.2983 0.1942 0.1521 0.068 Uiso 1 1 d R . .
H11B H 0.2524 0.1019 0.0858 0.068 Uiso 1 1 d R . .
H11C H 0.2219 0.1239 0.1477 0.068 Uiso 1 1 d R . .
C12 C 0.0755(3) 0.3834(5) -0.0020(3) 0.0416(11) Uani 1 1 d . . .
H12A H 0.0221 0.3643 -0.0316 0.050 Uiso 1 1 d R . .
H12B H 0.0784 0.4374 0.0387 0.050 Uiso 1 1 d R . .
C13 C 0.1082(3) 0.4630(5) -0.0470(3) 0.0600(14) Uani 1 1 d . . .
H13A H 0.0788 0.5434 -0.0632 0.072 Uiso 1 1 d R . .
H13B H 0.1051 0.4115 -0.0886 0.072 Uiso 1 1 d R . .
H13C H 0.1614 0.4847 -0.0183 0.072 Uiso 1 1 d R . .
C14 C 0.0741(3) 0.1763(4) 0.0640(3) 0.0398(10) Uani 1 1 d . . .
H14A H 0.0216 0.1632 0.0299 0.048 Uiso 1 1 d R . .
H14B H 0.0982 0.0916 0.0805 0.048 Uiso 1 1 d R . .
C15 C 0.0688(3) 0.2421(5) 0.1295(3) 0.0517(12) Uani 1 1 d . . .
H15A H 0.0396 0.1882 0.1494 0.062 Uiso 1 1 d R . .
H15B H 0.0437 0.3267 0.1151 0.062 Uiso 1 1 d R . .
H15C H 0.1204 0.2552 0.1657 0.062 Uiso 1 1 d R . .
C16 C 0.1209(3) 0.1689(5) -0.0354(2) 0.0385(10) Uani 1 1 d . . .
H16A H 0.1514 0.2130 -0.0577 0.046 Uiso 1 1 d R . .
H16B H 0.1436 0.0840 -0.0170 0.046 Uiso 1 1 d R . .
C17 C 0.0428(3) 0.1390(5) -0.0959(3) 0.0498(12) Uani 1 1 d . . .
H17A H 0.0497 0.0854 -0.1328 0.060 Uiso 1 1 d R . .
H17B H 0.0184 0.2214 -0.1170 0.060 Uiso 1 1 d R . .
H17C H 0.0106 0.0924 -0.0763 0.060 Uiso 1 1 d R . .
C18 C 0.1103(3) 0.1845(5) 0.3452(3) 0.0451(11) Uani 1 1 d . . .
H18A H 0.0716 0.1619 0.2983 0.054 Uiso 1 1 d R . .
H18B H 0.1591 0.1994 0.3411 0.054 Uiso 1 1 d R . .
C19 C 0.1210(3) 0.0646(6) 0.3936(3) 0.0626(15) Uani 1 1 d . . .
H19A H 0.1363 -0.0112 0.3732 0.075 Uiso 1 1 d R . .
H19B H 0.0728 0.0460 0.3981 0.075 Uiso 1 1 d R . .
H19C H 0.1603 0.0835 0.4409 0.075 Uiso 1 1 d R . .
C20 C 0.0052(3) 0.2953(5) 0.3739(3) 0.0518(13) Uani 1 1 d . . .
H20A H 0.0062 0.2233 0.4058 0.062 Uiso 1 1 d R . .
H20B H -0.0082 0.3762 0.3917 0.062 Uiso 1 1 d R . .
C21 C -0.0586(3) 0.2670(6) 0.3017(3) 0.0634(15) Uani 1 1 d . . .
H21A H -0.1073 0.2588 0.3068 0.076 Uiso 1 1 d R . .
H21B H -0.0473 0.1854 0.2829 0.076 Uiso 1 1 d R . .
H21C H -0.0617 0.3383 0.2688 0.076 Uiso 1 1 d R . .
C22 C 0.0856(2) 0.4221(5) 0.3213(2) 0.0391(11) Uani 1 1 d . . .
H22A H 0.1375 0.4346 0.3240 0.047 Uiso 1 1 d R . .
H22B H 0.0520 0.3989 0.2723 0.047 Uiso 1 1 d R . .
C23 C 0.0597(3) 0.5557(5) 0.3371(3) 0.0505(12) Uani 1 1 d . . .
H23A H 0.0620 0.6192 0.3021 0.061 Uiso 1 1 d R . .
H23B H 0.0927 0.5843 0.3853 0.061 Uiso 1 1 d R . .
H23C H 0.0072 0.5486 0.3336 0.061 Uiso 1 1 d R . .
C24 C 0.1409(3) 0.3415(6) 0.4494(3) 0.0521(13) Uani 1 1 d . . .
H24A H 0.1247 0.4231 0.4641 0.062 Uiso 1 1 d R . .
H24B H 0.1394 0.2711 0.4813 0.062 Uiso 1 1 d R . .
C25 C 0.2250(3) 0.3585(7) 0.4606(3) 0.0698(18) Uani 1 1 d . . .
H25A H 0.2561 0.3790 0.5106 0.084 Uiso 1 1 d R . .
H25B H 0.2286 0.4297 0.4300 0.084 Uiso 1 1 d R . .
H25C H 0.2433 0.2777 0.4472 0.084 Uiso 1 1 d R . .

loop_
_atom_site_aniso_label
_atom_site_aniso_U_11
_atom_site_aniso_U_22
_atom_site_aniso_U_33
_atom_site_aniso_U_23
_atom_site_aniso_U_13
_atom_site_aniso_U_12
Br1 0.0680(4) 0.0422(3) 0.0295(3) 0.00234(19) 0.0091(2) 0.0040(2)
Se1 0.0355(3) 0.0314(3) 0.0301(2) -0.00037(17) 0.01507(19) -0.00020(17)
Cu1 0.0529(4) 0.0429(4) 0.0292(3) 0.0048(2) 0.0093(3) -0.0001(3)
Fe1 0.0291(3) 0.0255(3) 0.0281(3) -0.0004(2) 0.0100(3) -0.0019(2)
Fe2 0.0344(3) 0.0260(3) 0.0295(3) 0.0012(2) 0.0083(3) -0.0010(2)
Fe3 0.0289(3) 0.0335(4) 0.0283(3) 0.0010(2) 0.0076(3) 0.0015(2)
O1 0.058(2) 0.058(2) 0.058(2) -0.0147(18) 0.0379(18) -0.0127(17)
O2 0.0447(19) 0.0322(19) 0.066(2) 0.0090(16) 0.0253(17) 0.0064(14)
O3 0.0323(18) 0.048(2) 0.052(2) 0.0030(16) 0.0048(16) -0.0007(14)
O4 0.056(2) 0.062(2) 0.056(2) 0.0019(18) 0.0129(18) 0.0221(19)
O5 0.099(3) 0.038(2) 0.049(2) -0.0114(19) 0.007(2) -0.006(2)
O6 0.055(2) 0.078(3) 0.058(2) 0.014(2) 0.0253(19) -0.0119(19)
O7 0.053(2) 0.059(2) 0.043(2) -0.0104(17) 0.0144(17) -0.0195(18)
O8 0.049(2) 0.101(3) 0.046(2) -0.007(2) 0.0247(18) 0.005(2)
O9 0.063(2) 0.048(2) 0.058(2) 0.0166(19) 0.0148(18) 0.0159(18)
N1 0.0337(18) 0.0278(19) 0.0311(19) -0.0047(15) 0.0094(15) 0.0009(15)
N2 0.0316(19) 0.044(2) 0.0307(19) 0.0008(16) 0.0134(16) -0.0072(15)
C1 0.037(2) 0.033(2) 0.038(2) -0.0024(19) 0.014(2) -0.0080(18)
C2 0.027(2) 0.031(3) 0.037(2) 0.0003(19) 0.0118(18) 0.0007(17)
C3 0.040(3) 0.024(2) 0.033(2) 0.0025(17) 0.013(2) 0.0021(17)
C4 0.050(3) 0.029(2) 0.042(3) 0.004(2) 0.016(2) 0.004(2)
C5 0.052(3) 0.033(3) 0.039(3) 0.005(2) 0.007(2) 0.004(2)
C6 0.046(3) 0.037(3) 0.036(3) 0.003(2) 0.009(2) -0.003(2)
C7 0.041(2) 0.048(3) 0.031(2) 0.005(2) 0.014(2) 0.000(2)
C8 0.034(2) 0.055(3) 0.038(3) -0.002(2) 0.008(2) 0.002(2)
C9 0.033(2) 0.045(3) 0.036(3) 0.000(2) 0.0080(19) 0.007(2)
C10 0.038(2) 0.045(3) 0.042(3) -0.009(2) 0.010(2) -0.007(2)
C11 0.045(3) 0.053(3) 0.052(3) -0.007(2) -0.002(2) 0.006(2)
C12 0.048(3) 0.032(2) 0.043(3) -0.001(2) 0.015(2) 0.006(2)
C13 0.083(4) 0.039(3) 0.060(3) 0.007(3) 0.030(3) 0.006(3)
C14 0.047(3) 0.035(3) 0.041(3) -0.0006(19) 0.022(2) -0.0011(19)
C15 0.065(3) 0.046(3) 0.052(3) -0.004(2) 0.032(3) 0.002(2)
C16 0.039(3) 0.039(3) 0.039(3) -0.007(2) 0.017(2) 0.0022(19)
C17 0.044(3) 0.059(3) 0.042(3) -0.017(2) 0.012(2) 0.002(2)
C18 0.048(3) 0.042(3) 0.046(3) 0.001(2) 0.019(2) 0.000(2)
C19 0.068(4) 0.047(3) 0.065(4) 0.009(3) 0.018(3) -0.007(3)
C20 0.043(3) 0.059(3) 0.063(3) 0.000(3) 0.031(3) -0.012(2)
C21 0.033(3) 0.065(4) 0.081(4) 0.004(3) 0.011(3) -0.007(2)
C22 0.036(2) 0.048(3) 0.037(3) 0.009(2) 0.018(2) 0.0008(19)
C23 0.046(3) 0.052(3) 0.056(3) 0.004(2) 0.023(2) 0.005(2)
C24 0.059(3) 0.061(3) 0.031(3) 0.001(2) 0.012(2) -0.020(3)
C25 0.054(3) 0.083(4) 0.049(3) 0.019(3) -0.004(3) -0.031(3)

loop_
_atom_type_symbol
_atom_type_description
_atom_type_scat_dispersion_real
_atom_type_scat_dispersion_imag
_atom_type_scat_source
C C 0.0033 0.0016 'International Tables Vol C Tables 4.2.6.8 and 6.1.1.4'
H H 0.0000 0.0000 'International Tables Vol C Tables 4.2.6.8 and 6.1.1.4'
Br Br -0.2901 2.4595 'International Tables Vol C Tables 4.2.6.8 and 6.1.1.4'
Cu Cu 0.3201 1.2651 'International Tables Vol C Tables 4.2.6.8 and 6.1.1.4'
Fe Fe 0.3463 0.8444 'International Tables Vol C Tables 4.2.6.8 and 6.1.1.4'
N N 0.0061 0.0033 'International Tables Vol C Tables 4.2.6.8 and 6.1.1.4'
O O 0.0106 0.0060 'International Tables Vol C Tables 4.2.6.8 and 6.1.1.4'
Se Se -0.0929 2.2259 'International Tables Vol C Tables 4.2.6.8 and 6.1.1.4'

loop_
_geom_angle_atom_site_label_1
_geom_angle_atom_site_label_2
_geom_angle_atom_site_label_3
_geom_angle
_geom_angle_site_symmetry_1
_geom_angle_site_symmetry_3
_geom_angle_publ_flag
Fe2 Se1 Fe3 69.05(2) . . ?
Fe2 Se1 Fe1 71.13(2) . . ?
Fe3 Se1 Fe1 68.75(2) . . ?
Br1 Cu1 C4 118.68(11) . . ?
Br1 Cu1 C1 112.75(11) . . ?
C4 Cu1 C1 128.55(15) . . ?
Br1 Cu1 Fe2 151.33(3) . . ?
C4 Cu1 Fe2 42.51(11) . . ?
C1 Cu1 Fe2 90.12(10) . . ?
Br1 Cu1 C3 112.99(10) . . ?
C4 Cu1 C3 88.70(14) . . ?
C1 Cu1 C3 69.47(14) . . ?
Fe2 Cu1 C3 90.60(10) . . ?
Br1 Cu1 C6 120.83(11) . . ?
C4 Cu1 C6 71.95(16) . . ?
C1 Cu1 C6 83.92(15) . . ?
Fe2 Cu1 C6 41.67(11) . . ?
C3 Cu1 C6 125.77(15) . . ?
Br1 Cu1 Fe1 143.37(3) . . ?
C4 Cu1 Fe1 90.93(11) . . ?
C1 Cu1 Fe1 41.99(10) . . ?
Fe2 Cu1 Fe1 65.29(2) . . ?
C3 Cu1 Fe1 41.88(10) . . ?
C6 Cu1 Fe1 87.12(11) . . ?
C2 Fe1 C1 95.25(19) . . ?
C2 Fe1 C3 97.23(18) . . ?
C1 Fe1 C3 104.90(19) . . ?
C2 Fe1 Se1 99.60(14) . . ?
C1 Fe1 Se1 146.80(13) . . ?
C3 Fe1 Se1 102.47(13) . . ?
C2 Fe1 Cu1 153.08(14) . . ?
C1 Fe1 Cu1 68.03(14) . . ?
C3 Fe1 Cu1 68.79(13) . . ?
Se1 Fe1 Cu1 105.75(3) . . ?
C2 Fe1 Fe3 95.06(13) . . ?
C1 Fe1 Fe3 94.06(13) . . ?
C3 Fe1 Fe3 156.28(13) . . ?
Se1 Fe1 Fe3 55.318(19) . . ?
Cu1 Fe1 Fe3 106.66(3) . . ?
C2 Fe1 Fe2 149.79(14) . . ?
C1 Fe1 Fe2 101.34(14) . . ?
C3 Fe1 Fe2 102.58(13) . . ?
Se1 Fe1 Fe2 54.06(2) . . ?
Cu1 Fe1 Fe2 57.01(2) . . ?
Fe3 Fe1 Fe2 58.98(2) . . ?
C6 Fe2 C5 98.3(2) . . ?
C6 Fe2 C4 109.1(2) . . ?
C5 Fe2 C4 94.6(2) . . ?
C6 Fe2 Se1 142.63(15) . . ?
C5 Fe2 Se1 98.10(15) . . ?
C4 Fe2 Se1 102.79(15) . . ?
C6 Fe2 Cu1 69.60(15) . . ?
C5 Fe2 Cu1 151.40(15) . . ?
C4 Fe2 Cu1 67.05(15) . . ?
Se1 Fe2 Cu1 107.04(3) . . ?
C6 Fe2 Fe3 89.00(15) . . ?
C5 Fe2 Fe3 98.00(15) . . ?
C4 Fe2 Fe3 156.23(15) . . ?
Se1 Fe2 Fe3 55.56(2) . . ?
Cu1 Fe2 Fe3 107.29(3) . . ?
C6 Fe2 Fe1 99.05(15) . . ?
C5 Fe2 Fe1 150.75(15) . . ?
C4 Fe2 Fe1 101.70(15) . . ?
Se1 Fe2 Fe1 54.809(19) . . ?
Cu1 Fe2 Fe1 57.69(2) . . ?
Fe3 Fe2 Fe1 59.06(2) . . ?
C8 Fe3 C7 95.6(2) . . ?
C8 Fe3 C9 100.4(2) . . ?
C7 Fe3 C9 98.8(2) . . ?
C8 Fe3 Se1 148.10(15) . . ?
C7 Fe3 Se1 108.16(15) . . ?
C9 Fe3 Se1 96.78(14) . . ?
C8 Fe3 Fe2 103.35(16) . . ?
C7 Fe3 Fe2 93.41(15) . . ?
C9 Fe3 Fe2 152.03(14) . . ?
Se1 Fe3 Fe2 55.39(2) . . ?
C8 Fe3 Fe1 94.07(15) . . ?
C7 Fe3 Fe1 155.08(15) . . ?
C9 Fe3 Fe1 101.95(15) . . ?
Se1 Fe3 Fe1 55.93(2) . . ?
Fe2 Fe3 Fe1 61.96(2) . . ?
C10 N1 C16 109.6(3) . . ?
C10 N1 C14 111.4(3) . . ?
C16 N1 C14 108.7(3) . . ?
C10 N1 C12 108.7(3) . . ?
C16 N1 C12 110.3(3) . . ?
C14 N1 C12 108.0(3) . . ?
C24 N2 C22 110.7(3) . . ?
C24 N2 C18 110.7(4) . . ?
C22 N2 C18 107.3(3) . . ?
C24 N2 C20 106.7(3) . . ?
C22 N2 C20 110.3(3) . . ?
C18 N2 C20 111.3(4) . . ?
O1 C1 Fe1 173.1(4) . . ?
O1 C1 Cu1 115.8(3) . . ?
Fe1 C1 Cu1 69.98(15) . . ?
O2 C2 Fe1 176.8(4) . . ?
O3 C3 Fe1 174.2(4) . . ?
O3 C3 Cu1 116.2(3) . . ?
Fe1 C3 Cu1 69.34(14) . . ?
O4 C4 Fe2 173.5(4) . . ?
O4 C4 Cu1 116.1(4) . . ?
Fe2 C4 Cu1 70.44(15) . . ?
O5 C5 Fe2 178.3(5) . . ?
O6 C6 Fe2 176.5(4) . . ?
O6 C6 Cu1 114.6(3) . . ?
Fe2 C6 Cu1 68.73(15) . . ?
O7 C7 Fe3 177.5(4) . . ?
O8 C8 Fe3 176.9(4) . . ?
O9 C9 Fe3 178.4(4) . . ?
N1 C10 C11 115.7(4) . . ?
N1 C10 H10A 109.5 . . ?
C11 C10 H10A 106.0 . . ?
N1 C10 H10B 108.8 . . ?
C11 C10 H10B 107.2 . . ?
H10A C10 H10B 109.5 . . ?
C10 C11 H11A 109.8 . . ?
C10 C11 H11B 109.9 . . ?
H11A C11 H11B 109.5 . . ?
C10 C11 H11C 108.7 . . ?
H11A C11 H11C 109.5 . . ?
H11B C11 H11C 109.5 . . ?
C13 C12 N1 114.0(4) . . ?
C13 C12 H12A 107.9 . . ?
N1 C12 H12A 108.9 . . ?
C13 C12 H12B 107.7 . . ?
N1 C12 H12B 108.8 . . ?
H12A C12 H12B 109.5 . . ?
C12 C13 H13A 109.6 . . ?
C12 C13 H13B 109.2 . . ?
H13A C13 H13B 109.5 . . ?
C12 C13 H13C 109.5 . . ?
H13A C13 H13C 109.5 . . ?
H13B C13 H13C 109.5 . . ?
C15 C14 N1 116.0(4) . . ?
C15 C14 H14A 106.1 . . ?
N1 C14 H14A 109.2 . . ?
C15 C14 H14B 106.0 . . ?
N1 C14 H14B 109.9 . . ?
H14A C14 H14B 109.5 . . ?
C14 C15 H15A 110.7 . . ?
C14 C15 H15B 108.8 . . ?
H15A C15 H15B 109.5 . . ?
C14 C15 H15C 108.9 . . ?
H15A C15 H15C 109.5 . . ?
H15B C15 H15C 109.5 . . ?
C17 C16 N1 115.7(4) . . ?
C17 C16 H16A 106.5 . . ?
N1 C16 H16A 110.0 . . ?
C17 C16 H16B 105.7 . . ?
N1 C16 H16B 109.3 . . ?
H16A C16 H16B 109.5 . . ?
C16 C17 H17A 110.1 . . ?
C16 C17 H17B 108.7 . . ?
H17A C17 H17B 109.5 . . ?
C16 C17 H17C 109.6 . . ?
H17A C17 H17C 109.5 . . ?
H17B C17 H17C 109.5 . . ?
C19 C18 N2 114.9(4) . . ?
C19 C18 H18A 107.1 . . ?
N2 C18 H18A 109.1 . . ?
C19 C18 H18B 106.8 . . ?
N2 C18 H18B 109.4 . . ?
H18A C18 H18B 109.5 . . ?
C18 C19 H19A 110.5 . . ?
C18 C19 H19B 108.8 . . ?
H19A C19 H19B 109.5 . . ?
C18 C19 H19C 109.2 . . ?
H19A C19 H19C 109.5 . . ?
H19B C19 H19C 109.5 . . ?
C21 C20 N2 115.0(4) . . ?
C21 C20 H20A 107.2 . . ?
N2 C20 H20A 109.1 . . ?
C21 C20 H20B 106.9 . . ?
N2 C20 H20B 109.0 . . ?
H20A C20 H20B 109.5 . . ?
C20 C21 H21A 110.4 . . ?
C20 C21 H21B 108.9 . . ?
H21A C21 H21B 109.5 . . ?
C20 C21 H21C 109.1 . . ?
H21A C21 H21C 109.5 . . ?
H21B C21 H21C 109.5 . . ?
C23 C22 N2 115.7(4) . . ?
C23 C22 H22A 105.9 . . ?
N2 C22 H22A 109.0 . . ?
C23 C22 H22B 107.1 . . ?
N2 C22 H22B 109.5 . . ?
H22A C22 H22B 109.5 . . ?
C22 C23 H23A 109.3 . . ?
C22 C23 H23B 110.2 . . ?
H23A C23 H23B 109.5 . . ?
C22 C23 H23C 108.9 . . ?
H23A C23 H23C 109.5 . . ?
H23B C23 H23C 109.5 . . ?
C25 C24 N2 115.4(4) . . ?
C25 C24 H24A 107.1 . . ?
N2 C24 H24A 108.4 . . ?
C25 C24 H24B 106.6 . . ?
N2 C24 H24B 109.7 . . ?
H24A C24 H24B 109.5 . . ?
C24 C25 H25A 110.4 . . ?
C24 C25 H25B 108.7 . . ?
H25A C25 H25B 109.5 . . ?
C24 C25 H25C 109.2 . . ?
H25A C25 H25C 109.5 . . ?
H25B C25 H25C 109.5 . . ?

loop_
_geom_bond_atom_site_label_1
_geom_bond_atom_site_label_2
_geom_bond_distance
_geom_bond_site_symmetry_2
_geom_bond_publ_flag
Br1 Cu1 2.2892(7) . ?
Se1 Fe2 2.3027(7) . ?
Se1 Fe3 2.3072(7) . ?
Se1 Fe1 2.3242(7) . ?
Cu1 C4 2.428(5) . ?
Cu1 C1 2.471(4) . ?
Cu1 Fe2 2.4848(8) . ?
Cu1 C3 2.495(4) . ?
Cu1 C6 2.499(5) . ?
Cu1 Fe1 2.5037(8) . ?
Fe1 C2 1.759(4) . ?
Fe1 C1 1.783(4) . ?
Fe1 C3 1.786(5) . ?
Fe1 Fe3 2.6149(8) . ?
Fe1 Fe2 2.6911(8) . ?
Fe2 C6 1.773(5) . ?
Fe2 C5 1.779(5) . ?
Fe2 C4 1.782(5) . ?
Fe2 Fe3 2.6128(8) . ?
Fe3 C8 1.773(5) . ?
Fe3 C7 1.776(5) . ?
Fe3 C9 1.778(5) . ?
O1 C1 1.148(5) . ?
O2 C2 1.150(5) . ?
O3 C3 1.146(5) . ?
O4 C4 1.156(5) . ?
O5 C5 1.141(6) . ?
O6 C6 1.158(5) . ?
O7 C7 1.150(6) . ?
O8 C8 1.157(5) . ?
O9 C9 1.145(5) . ?
N1 C10 1.501(5) . ?
N1 C16 1.515(5) . ?
N1 C14 1.518(5) . ?
N1 C12 1.535(5) . ?
N2 C24 1.509(6) . ?
N2 C22 1.516(5) . ?
N2 C18 1.521(6) . ?
N2 C20 1.527(6) . ?
C10 C11 1.518(7) . ?
C10 H10A 0.9601 . ?
C10 H10B 0.9600 . ?
C11 H11A 0.9600 . ?
C11 H11B 0.9599 . ?
C11 H11C 0.9601 . ?
C12 C13 1.502(7) . ?
C12 H12A 0.9599 . ?
C12 H12B 0.9600 . ?
C13 H13A 0.9599 . ?
C13 H13B 0.9599 . ?
C13 H13C 0.9600 . ?
C14 C15 1.504(6) . ?
C14 H14A 0.9601 . ?
C14 H14B 0.9600 . ?
C15 H15A 0.9599 . ?
C15 H15B 0.9599 . ?
C15 H15C 0.9601 . ?
C16 C17 1.517(6) . ?
C16 H16A 0.9600 . ?
C16 H16B 0.9600 . ?
C17 H17A 0.9600 . ?
C17 H17B 0.9600 . ?
C17 H17C 0.9601 . ?
C18 C19 1.509(7) . ?
C18 H18A 0.9599 . ?
C18 H18B 0.9602 . ?
C19 H19A 0.9600 . ?
C19 H19B 0.9600 . ?
C19 H19C 0.9599 . ?
C20 C21 1.494(7) . ?
C20 H20A 0.9599 . ?
C20 H20B 0.9600 . ?
C21 H21A 0.9600 . ?
C21 H21B 0.9600 . ?
C21 H21C 0.9601 . ?
C22 C23 1.504(7) . ?
C22 H22A 0.9601 . ?
C22 H22B 0.9600 . ?
C23 H23A 0.9601 . ?
C23 H23B 0.9599 . ?
C23 H23C 0.9599 . ?
C24 C25 1.510(7) . ?
C24 H24A 0.9600 . ?
C24 H24B 0.9600 . ?
C25 H25A 0.9598 . ?
C25 H25B 0.9601 . ?
C25 H25C 0.9600 . ?
